data_1549921
loop_
_publ_author_name
'Mallo, Neil'
'Foley, Eric D.'
'Iranmanesh, Hasti'
'Kennedy, Aaron D. W.'
'Luis, Ena T.'
'Ho, Junming'
'Harper, Jason B.'
'Beves, Jonathon E.'

_publ_section_title
;
 Structure-function relationships of donor-acceptor Stenhouse adduct
 photochromic switches.
;
_journal_issue 43
_journal_name_full 'Chemical science'
_journal_page_first 8242
_journal_page_last 8252
_journal_paper_doi 10.1039/c8sc03218a
_journal_volume 9
_journal_year 2018
_chemical_formula_moiety 'C13 H17 N3 O4'
_chemical_formula_sum 'C13 H17 N3 O4'
_chemical_formula_weight 279.29
_space_group_crystal_system triclinic
_space_group_IT_number 2
_space_group_name_Hall '-P 1'
_space_group_name_H-M_alt 'P -1'
_symmetry_space_group_name_Hall '-P 1'
_symmetry_space_group_name_H-M 'P -1'
_atom_sites_solution_hydrogens geom
_atom_sites_solution_primary dual
_audit_creation_date 2018-03-09
_audit_creation_method
;
Olex2 1.2
(compiled 2017.08.10 svn.r3458 for OlexSys, GUI svn.r5381)
;
_audit_update_record
;
2018-04-24 deposited with the CCDC.
2018-08-29 downloaded from the CCDC.
;
_cell_angle_alpha 116.381(4)
_cell_angle_beta 111.697(3)
_cell_angle_gamma 92.496(4)
_cell_formula_units_Z 2
_cell_length_a 8.0980(5)
_cell_length_b 10.0379(7)
_cell_length_c 10.4154(7)
_cell_measurement_reflns_used 4017
_cell_measurement_temperature 150
_cell_measurement_theta_max 30.126
_cell_measurement_theta_min 2.339
_cell_volume 682.41(9)
_computing_cell_refinement 'SAINT v8.37A (Bruker, 2015)'
_computing_data_collection '<i>APEX3 </i>(Bruker, 2015)'
_computing_data_reduction 'SAINT v8.37A (Bruker, 2015)'
_computing_molecular_graphics 'Olex2 (Dolomanov et al., 2009)'
_computing_publication_material 'Olex2 (Dolomanov et al., 2009)'
_computing_structure_refinement 'ShelXL (Sheldrick, 2015)'
_computing_structure_solution 'ShelXT (Sheldrick, 2015)'
_diffrn_ambient_temperature 150.0
_diffrn_measured_fraction_theta_full 1.000
_diffrn_measured_fraction_theta_max 0.998
_diffrn_measurement_device_type 'Bruker kappa APEXII CCD Diffractometer'
_diffrn_measurement_method '\f scans, and \w scans with \k offsets'
_diffrn_radiation_type MoK\a
_diffrn_radiation_wavelength 0.71073
_diffrn_reflns_av_R_equivalents 0.0679
_diffrn_reflns_av_unetI/netI 0.0606
_diffrn_reflns_Laue_measured_fraction_full 1.000
_diffrn_reflns_Laue_measured_fraction_max 0.998
_diffrn_reflns_limit_h_max 11
_diffrn_reflns_limit_h_min -11
_diffrn_reflns_limit_k_max 14
_diffrn_reflns_limit_k_min -14
_diffrn_reflns_limit_l_max 14
_diffrn_reflns_limit_l_min -14
_diffrn_reflns_number 17574
_diffrn_reflns_point_group_measured_fraction_full 1.000
_diffrn_reflns_point_group_measured_fraction_max 0.998
_diffrn_reflns_theta_full 25.242
_diffrn_reflns_theta_max 30.126
_diffrn_reflns_theta_min 2.339
_diffrn_source 'Incoatec I\mS microfocus X-ray source'
_diffrn_standards_number 0
_exptl_absorpt_coefficient_mu 0.102
_exptl_absorpt_correction_T_max 0.7460
_exptl_absorpt_correction_T_min 0.5847
_exptl_absorpt_correction_type multi-scan
_exptl_absorpt_process_details 'SADABS (Bruker, 2016)'
_exptl_crystal_colour 'clear colourless'
_exptl_crystal_colour_lustre clear
_exptl_crystal_colour_primary colourless
_exptl_crystal_density_diffrn 1.359
_exptl_crystal_description block
_exptl_crystal_F_000 296
_exptl_crystal_size_max 0.2
_exptl_crystal_size_mid 0.2
_exptl_crystal_size_min 0.05
_refine_diff_density_max 0.364
_refine_diff_density_min -0.310
_refine_diff_density_rms 0.058
_refine_ls_extinction_method none
_refine_ls_goodness_of_fit_ref 1.050
_refine_ls_hydrogen_treatment constr
_refine_ls_matrix_type full
_refine_ls_number_parameters 185
_refine_ls_number_reflns 4017
_refine_ls_number_restraints 0
_refine_ls_restrained_S_all 1.050
_refine_ls_R_factor_all 0.0878
_refine_ls_R_factor_gt 0.0516
_refine_ls_shift/su_max 0.000
_refine_ls_shift/su_mean 0.000
_refine_ls_structure_factor_coef Fsqd
_refine_ls_weighting_details 'w=1/[\s^2^(Fo^2^)+(0.0469P)^2^+0.2753P] where P=(Fo^2^+2Fc^2^)/3'
_refine_ls_weighting_scheme calc
_refine_ls_wR_factor_gt 0.1145
_refine_ls_wR_factor_ref 0.1328
_reflns_Friedel_coverage 0.000
_reflns_number_gt 2791
_reflns_number_total 4017
_reflns_threshold_expression 'I > 2\s(I)'
_cod_data_source_file c8sc03218a2.cif
_cod_data_source_block 1b
_cod_depositor_comments 'Adding full bibliography for 1549921--1549929.cif.'
_cod_original_cell_volume 682.41(8)
_cod_database_code 1549921
_shelx_shelxl_version_number 2018/1
_shelx_space_group_comment
;
The symmetry employed for this shelxl refinement is uniquely defined
by the following loop, which should always be used as a source of
symmetry information in preference to the above space-group names.
They are only intended as comments.
;
_shelx_estimated_absorpt_t_max 0.995
_shelx_estimated_absorpt_t_min 0.980
_olex2_refinement_description
;
1. Fixed Uiso
 At 1.2 times of:
  All C(H) groups, All N(H) groups
 At 1.5 times of:
  All C(H,H,H) groups
2.a Ternary CH refined with riding coordinates:
 N3(H3), C11(H11), C7(H7)
2.b Aromatic/amide H refined with riding coordinates:
 C10(H10), C9(H9)
2.c Idealised Me refined as rotating group:
 C12(H12A,H12B,H12C), C3(H3A,H3B,H3C), C13(H13A,H13B,H13C), C2(H2A,H2B,H2C)
;
_olex2_submission_special_instructions 'No special instructions were received'
_publcif_funding_html
;
;

loop_
_space_group_symop_operation_xyz
'x, y, z'
'-x, -y, -z'

loop_
_atom_site_label
_atom_site_type_symbol
_atom_site_fract_x
_atom_site_fract_y
_atom_site_fract_z
_atom_site_U_iso_or_equiv
_atom_site_adp_type
_atom_site_occupancy
_atom_site_site_symmetry_order
_atom_site_calc_flag
_atom_site_refinement_flags_posn
O2 O 0.76951(15) 0.05324(12) 0.70447(12) 0.0197(2) Uani 1 1 d .
O1 O 1.30888(16) 0.42061(14) 1.04658(13) 0.0253(3) Uani 1 1 d .
O3 O 0.88476(15) 0.49308(13) 0.66411(13) 0.0221(3) Uani 1 1 d .
O4 O 0.76364(17) 0.12425(16) 0.32996(14) 0.0309(3) Uani 1 1 d .
N2 N 1.09726(17) 0.45882(15) 0.85747(15) 0.0176(3) Uani 1 1 d .
N3 N 0.33292(17) 0.22837(15) 0.54033(15) 0.0166(3) Uani 1 1 d .
H3 H 0.285608 0.120263 0.449926 0.020 Uiso 1 1 calc R
N1 N 1.03849(18) 0.23812(15) 0.87541(15) 0.0187(3) Uani 1 1 d .
C4 C 0.8663(2) 0.17968(17) 0.74329(17) 0.0158(3) Uani 1 1 d .
C5 C 0.9264(2) 0.41010(18) 0.72522(17) 0.0161(3) Uani 1 1 d .
C1 C 1.1573(2) 0.37491(18) 0.93323(17) 0.0177(3) Uani 1 1 d .
C11 C 0.4925(2) 0.30408(17) 0.53383(17) 0.0156(3) Uani 1 1 d .
H11 H 0.552970 0.408092 0.630459 0.019 Uiso 1 1 calc R
C7 C 0.6349(2) 0.20735(17) 0.52292(17) 0.0153(3) Uani 1 1 d .
H7 H 0.576670 0.103219 0.497039 0.018 Uiso 1 1 calc R
C6 C 0.8140(2) 0.26653(17) 0.66891(17) 0.0153(3) Uani 1 1 d .
C10 C 0.4310(2) 0.31896(18) 0.38617(18) 0.0200(3) Uani 1 1 d .
H10 H 0.335315 0.365757 0.356043 0.024 Uiso 1 1 calc R
C8 C 0.6578(2) 0.18927(19) 0.37681(18) 0.0205(3) Uani 1 1 d .
C12 C 0.3924(2) 0.2221(2) 0.69092(19) 0.0220(3) Uani 1 1 d .
H12A H 0.436166 0.326776 0.781722 0.033 Uiso 1 1 calc GR
H12B H 0.491796 0.169585 0.701230 0.033 Uiso 1 1 calc GR
H12C H 0.288464 0.165922 0.688688 0.033 Uiso 1 1 calc GR
C9 C 0.5258(2) 0.2592(2) 0.30292(19) 0.0232(4) Uani 1 1 d .
H9 H 0.510432 0.261319 0.208966 0.028 Uiso 1 1 calc R
C3 C 1.2236(2) 0.60349(19) 0.9161(2) 0.0228(3) Uani 1 1 d .
H3A H 1.238639 0.677848 1.022663 0.034 Uiso 1 1 calc GR
H3B H 1.173555 0.644300 0.843853 0.034 Uiso 1 1 calc GR
H3C H 1.343003 0.585022 0.920802 0.034 Uiso 1 1 calc GR
C13 C 0.1788(2) 0.3051(2) 0.5209(2) 0.0266(4) Uani 1 1 d .
H13A H 0.127434 0.293410 0.414166 0.040 Uiso 1 1 calc GR
H13B H 0.224612 0.414500 0.600793 0.040 Uiso 1 1 calc GR
H13C H 0.083202 0.257736 0.534937 0.040 Uiso 1 1 calc GR
C2 C 1.0982(3) 0.1497(2) 0.9570(2) 0.0294(4) Uani 1 1 d .
H2A H 1.199006 0.108465 0.936842 0.044 Uiso 1 1 calc GR
H2B H 0.995253 0.064771 0.916939 0.044 Uiso 1 1 calc GR
H2C H 1.140240 0.216631 1.071650 0.044 Uiso 1 1 calc GR

loop_
_atom_site_aniso_label
_atom_site_aniso_U_11
_atom_site_aniso_U_22
_atom_site_aniso_U_33
_atom_site_aniso_U_23
_atom_site_aniso_U_13
_atom_site_aniso_U_12
O2 0.0189(6) 0.0162(5) 0.0193(5) 0.0080(5) 0.0050(5) 0.0025(4)
O1 0.0149(6) 0.0291(7) 0.0208(6) 0.0104(5) -0.0002(5) 0.0020(5)
O3 0.0175(6) 0.0229(6) 0.0275(6) 0.0161(5) 0.0069(5) 0.0052(5)
O4 0.0218(6) 0.0437(8) 0.0263(6) 0.0134(6) 0.0142(5) 0.0126(6)
N2 0.0128(6) 0.0176(6) 0.0181(6) 0.0073(5) 0.0045(5) 0.0018(5)
N3 0.0110(6) 0.0190(6) 0.0167(6) 0.0073(5) 0.0049(5) 0.0029(5)
N1 0.0153(7) 0.0200(7) 0.0175(6) 0.0103(5) 0.0025(5) 0.0052(5)
C4 0.0131(7) 0.0159(7) 0.0144(7) 0.0051(6) 0.0051(6) 0.0042(6)
C5 0.0115(7) 0.0195(8) 0.0171(7) 0.0083(6) 0.0068(6) 0.0050(6)
C1 0.0140(7) 0.0208(8) 0.0158(7) 0.0075(6) 0.0059(6) 0.0057(6)
C11 0.0107(7) 0.0156(7) 0.0176(7) 0.0084(6) 0.0034(6) 0.0011(6)
C7 0.0118(7) 0.0161(7) 0.0154(7) 0.0074(6) 0.0038(6) 0.0034(6)
C6 0.0094(7) 0.0183(7) 0.0155(7) 0.0079(6) 0.0034(6) 0.0041(6)
C10 0.0128(7) 0.0219(8) 0.0230(8) 0.0139(7) 0.0024(6) 0.0020(6)
C8 0.0142(8) 0.0247(8) 0.0170(7) 0.0080(6) 0.0048(6) 0.0014(6)
C12 0.0212(8) 0.0258(8) 0.0201(8) 0.0116(7) 0.0097(7) 0.0054(7)
C9 0.0167(8) 0.0324(9) 0.0194(7) 0.0154(7) 0.0041(6) 0.0025(7)
C3 0.0168(8) 0.0188(8) 0.0249(8) 0.0077(7) 0.0058(7) -0.0009(6)
C13 0.0160(8) 0.0359(10) 0.0333(9) 0.0193(8) 0.0125(7) 0.0136(7)
C2 0.0276(10) 0.0291(10) 0.0267(9) 0.0193(8) 0.0005(7) 0.0052(8)

loop_
_atom_type_symbol
_atom_type_description
_atom_type_scat_dispersion_real
_atom_type_scat_dispersion_imag
_atom_type_scat_source
C C 0.0033 0.0016 'International Tables Vol C Tables 4.2.6.8 and 6.1.1.4'
H H 0.0000 0.0000 'International Tables Vol C Tables 4.2.6.8 and 6.1.1.4'
N N 0.0061 0.0033 'International Tables Vol C Tables 4.2.6.8 and 6.1.1.4'
O O 0.0106 0.0060 'International Tables Vol C Tables 4.2.6.8 and 6.1.1.4'

loop_
_geom_angle_atom_site_label_1
_geom_angle_atom_site_label_2
_geom_angle_atom_site_label_3
_geom_angle
C5 N2 C3 119.04(13)
C1 N2 C5 123.71(13)
C1 N2 C3 117.20(13)
C11 N3 H3 107.6
C12 N3 H3 107.6
C12 N3 C11 111.13(12)
C13 N3 H3 107.6
C13 N3 C11 112.42(13)
C13 N3 C12 110.22(12)
C4 N1 C2 119.09(14)
C1 N1 C4 123.63(13)
C1 N1 C2 117.28(13)
O2 C4 N1 116.93(13)
O2 C4 C6 125.47(14)
C6 C4 N1 117.58(14)
O3 C5 N2 119.10(14)
O3 C5 C6 124.18(14)
N2 C5 C6 116.71(13)
O1 C1 N2 121.52(15)
O1 C1 N1 121.87(14)
N1 C1 N2 116.61(13)
N3 C11 H11 109.6
N3 C11 C7 111.90(12)
N3 C11 C10 111.30(12)
C7 C11 H11 109.6
C10 C11 H11 109.6
C10 C11 C7 104.79(12)
C11 C7 H7 107.4
C6 C7 C11 116.99(12)
C6 C7 H7 107.4
C6 C7 C8 113.25(13)
C8 C7 C11 103.97(12)
C8 C7 H7 107.4
C4 C6 C5 121.72(13)
C4 C6 C7 120.17(14)
C5 C6 C7 118.10(13)
C11 C10 H10 123.8
C9 C10 C11 112.45(14)
C9 C10 H10 123.8
O4 C8 C7 125.01(15)
O4 C8 C9 127.02(15)
C9 C8 C7 107.94(13)
N3 C12 H12A 109.5
N3 C12 H12B 109.5
N3 C12 H12C 109.5
H12A C12 H12B 109.5
H12A C12 H12C 109.5
H12B C12 H12C 109.5
C10 C9 C8 110.49(14)
C10 C9 H9 124.8
C8 C9 H9 124.8
N2 C3 H3A 109.5
N2 C3 H3B 109.5
N2 C3 H3C 109.5
H3A C3 H3B 109.5
H3A C3 H3C 109.5
H3B C3 H3C 109.5
N3 C13 H13A 109.5
N3 C13 H13B 109.5
N3 C13 H13C 109.5
H13A C13 H13B 109.5
H13A C13 H13C 109.5
H13B C13 H13C 109.5
N1 C2 H2A 109.5
N1 C2 H2B 109.5
N1 C2 H2C 109.5
H2A C2 H2B 109.5
H2A C2 H2C 109.5
H2B C2 H2C 109.5

loop_
_geom_bond_atom_site_label_1
_geom_bond_atom_site_label_2
_geom_bond_distance
O2 C4 1.2694(18)
O1 C1 1.2286(19)
O3 C5 1.2448(18)
O4 C8 1.2137(19)
N2 C5 1.4087(19)
N2 C1 1.382(2)
N2 C3 1.466(2)
N3 H3 1.0000
N3 C11 1.5092(19)
N3 C12 1.4924(19)
N3 C13 1.492(2)
N1 C4 1.4054(19)
N1 C1 1.377(2)
N1 C2 1.465(2)
C4 C6 1.389(2)
C5 C6 1.410(2)
C11 H11 1.0000
C11 C7 1.543(2)
C11 C10 1.510(2)
C7 H7 1.0000
C7 C6 1.503(2)
C7 C8 1.533(2)
C10 H10 0.9500
C10 C9 1.331(2)
C8 C9 1.471(2)
C12 H12A 0.9800
C12 H12B 0.9800
C12 H12C 0.9800
C9 H9 0.9500
C3 H3A 0.9800
C3 H3B 0.9800
C3 H3C 0.9800
C13 H13A 0.9800
C13 H13B 0.9800
C13 H13C 0.9800
C2 H2A 0.9800
C2 H2B 0.9800
C2 H2C 0.9800
